data_7061426
loop_
_publ_author_name
'Li, Jiulong'
'Li, Chang'
'Ji, Xu'
'Sun, Qin'
'Li, Zhi'
'Liu, He'
'Zhou, Lina'
'Jing, Dingding'
'Gong, Junbo'
'Chen, Wei'

_publ_section_title
;
 Combined virtual and experimental screening of multicomponent crystals of
 2,4-dichlorophenoxyacetic acid
;
_journal_issue 18
_journal_name_full 'New Journal of Chemistry'
_journal_page_first 8708
_journal_page_last 8719
_journal_paper_doi 10.1039/D2NJ00536K
_journal_volume 46
_journal_year 2022
_chemical_formula_moiety 'C8 H6 Cl2 O3, C9 H11 N O2'
_chemical_formula_sum 'C17 H17 Cl2 N O5'
_chemical_formula_weight 386.21
_chemical_name_systematic '2-Ethoxybenzamide 2,4-Dichlorophenoxyacetic acid'
_space_group_crystal_system monoclinic
_space_group_IT_number 15
_space_group_name_Hall '-C 2yc'
_space_group_name_H-M_alt 'C 1 2/c 1'
_atom_sites_solution_hydrogens mixed
_atom_sites_solution_primary dual
_audit_creation_date 2021-04-11
_audit_creation_method
;
Olex2 1.3
(compiled 2020.07.31 svn.rc2a77460 for OlexSys, GUI svn.r6145)
;
_audit_update_record
;
2021-08-30 deposited with the CCDC.	2022-03-23 downloaded from the CCDC.
;
_cell_angle_alpha 90
_cell_angle_beta 133.191(5)
_cell_angle_gamma 90
_cell_formula_units_Z 8
_cell_length_a 44.8728(12)
_cell_length_b 4.43620(10)
_cell_length_c 25.0585(7)
_cell_measurement_reflns_used 11642
_cell_measurement_temperature 293(2)
_cell_measurement_theta_max 78.4270
_cell_measurement_theta_min 4.1490
_cell_volume 3636.8(3)
_computing_cell_refinement 'CrysAlisPro 1.171.39.46 (Rigaku OD, 2018)'
_computing_data_collection 'CrysAlisPro 1.171.39.46 (Rigaku OD, 2018)'
_computing_data_reduction 'CrysAlisPro 1.171.39.46 (Rigaku OD, 2018)'
_computing_molecular_graphics 'Olex2 1.3 (Dolomanov et al., 2009)'
_computing_publication_material 'Olex2 1.3 (Dolomanov et al., 2009)'
_computing_structure_refinement 'SHELXL 2018/3 (Sheldrick, 2015)'
_computing_structure_solution 'SHELXT 2018/2 (Sheldrick, 2018)'
_diffrn_ambient_temperature 293(2)
_diffrn_detector 'CCD plate'
_diffrn_measured_fraction_theta_full 0.999
_diffrn_measured_fraction_theta_max 0.984
_diffrn_measurement_details
;
List of Runs (angles in degrees, time in seconds):

  # Type    Start    End  Width  t~exp~   \w     \q     \k     \f   Frames
#--------------------------------------------------------------------------
  1  \w    -31.00  94.00   0.50    1.00    --    5.00  32.00 179.00  250
  2  \w    -84.00  41.00   0.50    1.00    --    5.00 -32.00  19.00  250
  3  \w    -85.00  40.00   0.50    1.00    --  -49.00  32.00 179.00  250
  4  \w   -138.00 -13.00   0.50    1.00    --  -49.00 -32.00  19.00  250
  5  \w   -146.00 -21.00   0.50   15.00    -- -110.00  32.00 179.00  250
  6  \w   -199.00 -74.00   0.50   15.00    -- -110.00 -32.00  19.00  250
  7  \w    -25.00  94.00   0.50    1.00    --    5.00  57.00  30.00  238
  8  \w   -107.00  40.00   0.50    1.00    --  -49.00  19.00   0.00  294
  9  \w    -82.00  40.00   0.50    1.00    --  -49.00  38.00 -90.00  244
 10  \w   -199.00 -77.00   0.50   15.00    -- -110.00 -38.00-150.00  244
 11  \w   -140.00 -21.00   0.50   15.00    -- -110.00  57.00 -30.00  238
 12  \w   -199.00 -77.00   0.50   15.00    -- -110.00 -38.00   0.00  244
 13  \w   -144.00 -21.00   0.50   15.00    -- -110.00  72.00  90.00  246
 14  \w   -144.00 -21.00   0.50   15.00    -- -110.00  72.00 -90.00  246
 15  \w   -144.00 -21.00   0.50   15.00    -- -110.00  72.00 -90.00  246
 16  \w   -199.00 -76.00   0.50   15.00    -- -110.00 -72.00 150.00  246
 17  \w   -168.00 -21.00   0.50   15.00    -- -110.00  19.00-150.00  294
 18  \w   -140.00 -51.00   0.50   15.00    -- -110.00  57.00   0.00  178
 19  \w   -140.00 -36.00   0.50   15.00    -- -110.00  57.00-180.00  208
;
_diffrn_measurement_device 'four-circle diffractometer'
_diffrn_measurement_device_type 'XtaLAB AFC12 (RCD3): Kappa single'
_diffrn_measurement_method '\w scans'
_diffrn_orient_matrix_type 'CrysAlisPro convention (1999,Acta A55,543-557)'
_diffrn_orient_matrix_UB_11 -0.0176080000
_diffrn_orient_matrix_UB_12 0.0232415000
_diffrn_orient_matrix_UB_13 -0.0784479000
_diffrn_orient_matrix_UB_21 -0.0402433000
_diffrn_orient_matrix_UB_22 -0.1433854000
_diffrn_orient_matrix_UB_23 -0.0299116000
_diffrn_orient_matrix_UB_31 -0.0169787000
_diffrn_orient_matrix_UB_32 0.3153923000
_diffrn_orient_matrix_UB_33 -0.0078091000
_diffrn_radiation_monochromator mirror
_diffrn_radiation_probe x-ray
_diffrn_radiation_type 'Cu K\a'
_diffrn_radiation_wavelength 1.54184
_diffrn_reflns_av_R_equivalents 0.0236
_diffrn_reflns_av_unetI/netI 0.0183
_diffrn_reflns_Laue_measured_fraction_full 0.999
_diffrn_reflns_Laue_measured_fraction_max 0.984
_diffrn_reflns_limit_h_max 54
_diffrn_reflns_limit_h_min -56
_diffrn_reflns_limit_k_max 5
_diffrn_reflns_limit_k_min -5
_diffrn_reflns_limit_l_max 31
_diffrn_reflns_limit_l_min -30
_diffrn_reflns_number 23442
_diffrn_reflns_point_group_measured_fraction_full 0.999
_diffrn_reflns_point_group_measured_fraction_max 0.984
_diffrn_reflns_theta_full 67.684
_diffrn_reflns_theta_max 79.322
_diffrn_reflns_theta_min 4.102
_diffrn_source 'Rotating-anode X-ray tube'
_diffrn_source_type 'Rigaku (Cu) X-ray Source'
_exptl_absorpt_coefficient_mu 3.456
_exptl_absorpt_correction_T_max 1.00000
_exptl_absorpt_correction_T_min 0.43446
_exptl_absorpt_correction_type multi-scan
_exptl_absorpt_process_details
;
CrysAlisPro 1.171.39.46 (Rigaku Oxford Diffraction, 2018)
Empirical absorption correction using spherical harmonics,
 implemented in SCALE3 ABSPACK scaling algorithm.
;
_exptl_crystal_colour colorless
_exptl_crystal_density_diffrn 1.411
_exptl_crystal_description neddle
_exptl_crystal_F_000 1600
_exptl_crystal_recrystallization_method 'Re-crystallisation from solvent: ethanol'
_refine_diff_density_max 0.256
_refine_diff_density_min -0.279
_refine_diff_density_rms 0.035
_refine_ls_extinction_coef 0.00061(8)
_refine_ls_extinction_expression Fc^*^=kFc[1+0.001xFc^2^\l^3^/sin(2\q)]^-1/4^
_refine_ls_extinction_method 'SHELXL-2018/3 (Sheldrick 2018)'
_refine_ls_goodness_of_fit_ref 1.107
_refine_ls_hydrogen_treatment mixed
_refine_ls_matrix_type full
_refine_ls_number_parameters 240
_refine_ls_number_reflns 3887
_refine_ls_number_restraints 0
_refine_ls_restrained_S_all 1.107
_refine_ls_R_factor_all 0.0495
_refine_ls_R_factor_gt 0.0441
_refine_ls_shift/su_max 0.001
_refine_ls_shift/su_mean 0.000
_refine_ls_structure_factor_coef Fsqd
_refine_ls_weighting_details 'w=1/[\s^2^(Fo^2^)+(0.0586P)^2^+1.1894P] where P=(Fo^2^+2Fc^2^)/3'
_refine_ls_weighting_scheme calc
_refine_ls_wR_factor_gt 0.1296
_refine_ls_wR_factor_ref 0.1353
_reflns_Friedel_coverage 0.000
_reflns_number_gt 3283
_reflns_number_total 3887
_reflns_threshold_expression 'I > 2\s(I)'
_cod_data_source_file d2nj00536k2.cif
_cod_data_source_block p20210402b
_cod_depositor_comments 'Adding full bibliography for 7061422--7061427.cif.'
_cod_database_code 7061426
_shelx_shelxl_version_number 2018/3
_shelx_space_group_comment
;
The symmetry employed for this shelxl refinement is uniquely defined
by the following loop, which should always be used as a source of
symmetry information in preference to the above space-group names.
They are only intended as comments.
;
_reflns_odcompleteness_completeness 99.83
_reflns_odcompleteness_iscentric 1
_reflns_odcompleteness_theta 74.33
_olex2_refinement_description
;
1. Fixed Uiso
 At 1.2 times of:
  All C(H) groups, All C(H,H) groups
 At 1.5 times of:
  All C(H,H,H) groups
2.a Secondary CH2 refined with riding coordinates:
 C00D(H00H,H00I), C00M(H00C,H00D)
2.b Aromatic/amide H refined with riding coordinates:
 C00F(H00J), C00H(H00M), C00I(H00P), C00K(H00K), C00L(H00L), C00N(H00N),
 C00O(H00O)
2.c Idealised Me refined as rotating group:
 C00P(H00E,H00F,H00G)
;
_olex2_submission_special_instructions 'No special instructions were received'
_oxdiff_exptl_absorpt_empirical_details
;
Empirical correction (ABSPACK) includes:
- Absorption correction using spherical harmonics
- Frame scaling
;
_oxdiff_exptl_absorpt_empirical_full_max 1.803
_oxdiff_exptl_absorpt_empirical_full_min 0.593

loop_
_space_group_symop_operation_xyz
'x, y, z'
'-x, y, -z+1/2'
'x+1/2, y+1/2, z'
'-x+1/2, y+1/2, -z+1/2'
'-x, -y, -z'
'x, -y, z-1/2'
'-x+1/2, -y+1/2, -z'
'x+1/2, -y+1/2, z-1/2'

loop_
_atom_site_label
_atom_site_type_symbol
_atom_site_fract_x
_atom_site_fract_y
_atom_site_fract_z
_atom_site_U_iso_or_equiv
_atom_site_adp_type
_atom_site_occupancy
_atom_site_site_symmetry_order
_atom_site_calc_flag
_atom_site_refinement_flags_posn
_atom_site_refinement_flags_adp
_atom_site_refinement_flags_occupancy
_atom_site_disorder_assembly
_atom_site_disorder_group
Cl1 Cl 0.40640(2) 0.46118(15) 0.84007(4) 0.1084(2) Uani 1 1 d . . . . .
Cl2 Cl 0.50681(2) 0.0585(3) 1.11699(4) 0.1493(4) Uani 1 1 d . . . . .
O1 O 0.24264(4) -0.1047(4) 0.69232(8) 0.0914(4) Uani 1 1 d . . . . .
H1 H 0.2197(9) -0.053(6) 0.6436(16) 0.111(8) Uiso 1 1 d . . . . .
O2 O 0.27653(4) 0.2410(4) 0.68776(8) 0.0981(5) Uani 1 1 d . . . . .
O3 O 0.34508(4) 0.1317(3) 0.82003(7) 0.0857(4) Uani 1 1 d . . . . .
C1 C 0.27538(5) 0.0476(4) 0.71970(10) 0.0723(4) Uani 1 1 d . . . . .
C2 C 0.31163(5) -0.0456(4) 0.79656(10) 0.0752(4) Uani 1 1 d . . . . .
H3A H 0.317352 -0.258035 0.798313 0.090 Uiso 1 1 calc R U . . .
H3B H 0.306495 -0.011151 0.827908 0.090 Uiso 1 1 calc R U . . .
C3 C 0.38148(5) 0.0988(4) 0.88969(9) 0.0708(4) Uani 1 1 d . . . . .
C4 C 0.41417(6) 0.2514(4) 0.90678(10) 0.0770(5) Uani 1 1 d . . . . .
C5 C 0.45252(6) 0.2375(5) 0.97608(12) 0.0918(6) Uani 1 1 d . . . . .
H4 H 0.474254 0.339261 0.987004 0.110 Uiso 1 1 calc R U . . .
C6 C 0.45847(6) 0.0723(6) 1.02897(11) 0.0906(6) Uani 1 1 d . . . . .
C7 C 0.42707(6) -0.0810(5) 1.01371(11) 0.0892(6) Uani 1 1 d . . . . .
H5 H 0.431550 -0.192999 1.050022 0.107 Uiso 1 1 calc R U . . .
C8 C 0.38837(6) -0.0692(5) 0.94368(11) 0.0809(5) Uani 1 1 d . . . . .
H6 H 0.366944 -0.174986 0.933039 0.097 Uiso 1 1 calc R U . . .
O4 O 0.17770(4) 0.0097(4) 0.55811(8) 0.0984(5) Uani 1 1 d . . . . .
O5 O 0.16073(5) 0.4544(4) 0.39426(8) 0.0922(4) Uani 1 1 d . . . . .
N1 N 0.20649(6) 0.3093(6) 0.53286(11) 0.1019(6) Uani 1 1 d . . . . .
H2A H 0.2287(8) 0.322(6) 0.5812(16) 0.110(8) Uiso 1 1 d . . . . .
H2B H 0.2019(9) 0.423(7) 0.4960(18) 0.130(10) Uiso 1 1 d . . . . .
C9 C 0.17528(6) 0.1497(5) 0.51241(10) 0.0773(5) Uani 1 1 d . . . . .
C10 C 0.13658(5) 0.1372(5) 0.43349(10) 0.0762(5) Uani 1 1 d . . . . .
C11 C 0.12949(6) 0.2866(5) 0.37643(10) 0.0811(5) Uani 1 1 d . . . . .
C12 C 0.09184(7) 0.2588(6) 0.30507(12) 0.1000(7) Uani 1 1 d . . . . .
H7 H 0.087070 0.357502 0.267075 0.120 Uiso 1 1 calc R U . . .
C13 C 0.06160(8) 0.0851(7) 0.29070(13) 0.1104(8) Uani 1 1 d . . . . .
H8 H 0.036367 0.069555 0.242893 0.132 Uiso 1 1 calc R U . . .
C14 C 0.06802(7) -0.0655(7) 0.34559(14) 0.1058(7) Uani 1 1 d . . . . .
H9 H 0.047468 -0.183395 0.335284 0.127 Uiso 1 1 calc R U . . .
C15 C 0.10556(6) -0.0392(5) 0.41655(12) 0.0900(6) Uani 1 1 d . . . . .
H10 H 0.110101 -0.142483 0.453865 0.108 Uiso 1 1 calc R U . . .
C16 C 0.15645(8) 0.6017(6) 0.33825(13) 0.0989(7) Uani 1 1 d . . . . .
H11A H 0.151869 0.454255 0.304673 0.119 Uiso 1 1 calc R U . . .
H11B H 0.133497 0.739993 0.310763 0.119 Uiso 1 1 calc R U . . .
C17 C 0.19521(9) 0.7683(6) 0.37600(16) 0.1121(8) Uani 1 1 d . . . . .
H12A H 0.193524 0.872289 0.340406 0.168 Uiso 1 1 calc R U . . .
H12B H 0.199513 0.911664 0.409424 0.168 Uiso 1 1 calc R U . . .
H12C H 0.217607 0.628592 0.402541 0.168 Uiso 1 1 calc R U . . .

loop_
_atom_site_aniso_label
_atom_site_aniso_U_11
_atom_site_aniso_U_22
_atom_site_aniso_U_33
_atom_site_aniso_U_23
_atom_site_aniso_U_13
_atom_site_aniso_U_12
Cl1 0.1243(5) 0.1155(5) 0.1067(4) 0.0021(3) 0.0874(4) -0.0236(3)
Cl2 0.0784(4) 0.2076(9) 0.0907(4) 0.0052(5) 0.0301(3) -0.0126(4)
O1 0.0724(8) 0.1092(11) 0.0735(8) 0.0088(7) 0.0425(7) -0.0090(7)
O2 0.0820(8) 0.1131(11) 0.0770(8) 0.0192(8) 0.0458(7) -0.0065(8)
O3 0.0718(7) 0.0971(9) 0.0737(7) 0.0119(6) 0.0441(6) -0.0073(6)
C1 0.0716(10) 0.0775(10) 0.0702(9) 0.0014(8) 0.0494(8) 0.0031(8)
C2 0.0653(9) 0.0827(11) 0.0728(10) 0.0067(8) 0.0453(8) 0.0016(8)
C3 0.0674(9) 0.0753(10) 0.0687(9) -0.0002(8) 0.0462(8) 0.0000(8)
C4 0.0816(11) 0.0791(11) 0.0812(11) -0.0082(9) 0.0600(10) -0.0105(9)
C5 0.0758(11) 0.1050(15) 0.0943(14) -0.0149(12) 0.0580(11) -0.0185(11)
C6 0.0693(10) 0.1097(15) 0.0753(11) -0.0070(11) 0.0427(9) -0.0033(10)
C7 0.0807(12) 0.1065(15) 0.0745(11) 0.0119(10) 0.0508(10) 0.0048(11)
C8 0.0706(10) 0.0950(13) 0.0765(10) 0.0088(9) 0.0500(9) -0.0016(9)
O4 0.0741(8) 0.1374(13) 0.0744(8) 0.0151(8) 0.0472(7) 0.0029(8)
O5 0.0894(9) 0.1108(11) 0.0738(8) 0.0161(7) 0.0548(7) 0.0162(8)
N1 0.0803(11) 0.1306(17) 0.0691(10) 0.0131(11) 0.0412(9) -0.0076(11)
C9 0.0707(10) 0.0921(12) 0.0694(9) 0.0045(9) 0.0481(8) 0.0143(9)
C10 0.0705(9) 0.0843(11) 0.0700(10) -0.0022(8) 0.0466(8) 0.0145(8)
C11 0.0755(10) 0.0914(12) 0.0697(10) 0.0011(9) 0.0471(9) 0.0192(10)
C12 0.0921(14) 0.1182(18) 0.0686(11) 0.0034(11) 0.0468(10) 0.0223(13)
C13 0.0800(13) 0.136(2) 0.0761(13) -0.0176(14) 0.0381(11) 0.0074(14)
C14 0.0797(13) 0.1209(18) 0.0949(15) -0.0193(14) 0.0512(12) -0.0044(12)
C15 0.0779(11) 0.1023(15) 0.0835(12) -0.0060(11) 0.0528(10) 0.0062(11)
C16 0.1220(18) 0.0969(14) 0.0866(13) 0.0232(11) 0.0748(14) 0.0305(13)
C17 0.141(2) 0.1023(17) 0.1228(19) 0.0182(14) 0.1022(19) 0.0160(16)

loop_
_atom_type_symbol
_atom_type_description
_atom_type_scat_dispersion_real
_atom_type_scat_dispersion_imag
_atom_type_scat_source
C C 0.0181 0.0091 'International Tables Vol C Tables 4.2.6.8 and 6.1.1.4'
H H 0.0000 0.0000 'International Tables Vol C Tables 4.2.6.8 and 6.1.1.4'
Cl Cl 0.3639 0.7018 'International Tables Vol C Tables 4.2.6.8 and 6.1.1.4'
N N 0.0311 0.0180 'International Tables Vol C Tables 4.2.6.8 and 6.1.1.4'
O O 0.0492 0.0322 'International Tables Vol C Tables 4.2.6.8 and 6.1.1.4'

loop_
_geom_angle_atom_site_label_1
_geom_angle_atom_site_label_2
_geom_angle_atom_site_label_3
_geom_angle
_geom_angle_site_symmetry_1
_geom_angle_site_symmetry_3
_geom_angle_publ_flag
C1 O1 H1 113.4(16) . . ?
C3 O3 C2 118.41(14) . . ?
O1 C1 C2 111.96(16) . . ?
O2 C1 O1 124.52(17) . . ?
O2 C1 C2 123.51(17) . . ?
O3 C2 C1 106.87(15) . . ?
O3 C2 H3A 110.3 . . ?
O3 C2 H3B 110.3 . . ?
C1 C2 H3A 110.3 . . ?
C1 C2 H3B 110.3 . . ?
H3B C2 H3A 108.6 . . ?
O3 C3 C4 115.61(16) . . ?
O3 C3 C8 125.76(17) . . ?
C8 C3 C4 118.63(17) . . ?
C3 C4 Cl1 119.51(15) . . ?
C5 C4 Cl1 119.71(15) . . ?
C5 C4 C3 120.78(18) . . ?
C4 C5 H4 120.3 . . ?
C6 C5 C4 119.50(18) . . ?
C6 C5 H4 120.3 . . ?
C5 C6 Cl2 119.56(17) . . ?
C7 C6 Cl2 119.41(18) . . ?
C7 C6 C5 121.03(19) . . ?
C6 C7 H5 120.2 . . ?
C6 C7 C8 119.65(19) . . ?
C8 C7 H5 120.2 . . ?
C3 C8 C7 120.41(18) . . ?
C3 C8 H6 119.8 . . ?
C7 C8 H6 119.8 . . ?
C11 O5 C16 120.51(18) . . ?
H2B N1 H2A 126(3) . . ?
C9 N1 H2A 117.4(17) . . ?
C9 N1 H2B 116.3(19) . . ?
O4 C9 N1 120.73(18) . . ?
O4 C9 C10 119.47(18) . . ?
N1 C9 C10 119.80(18) . . ?
C11 C10 C9 125.47(19) . . ?
C15 C10 C9 116.13(18) . . ?
C15 C10 C11 118.40(18) . . ?
O5 C11 C10 117.34(17) . . ?
O5 C11 C12 122.8(2) . . ?
C12 C11 C10 119.9(2) . . ?
C11 C12 H7 120.0 . . ?
C13 C12 C11 119.9(2) . . ?
C13 C12 H7 120.0 . . ?
C12 C13 H8 119.4 . . ?
C14 C13 C12 121.2(2) . . ?
C14 C13 H8 119.4 . . ?
C13 C14 H9 120.5 . . ?
C13 C14 C15 118.9(3) . . ?
C15 C14 H9 120.5 . . ?
C10 C15 H10 119.2 . . ?
C14 C15 C10 121.7(2) . . ?
C14 C15 H10 119.2 . . ?
O5 C16 H11A 110.4 . . ?
O5 C16 H11B 110.4 . . ?
O5 C16 C17 106.8(2) . . ?
H11B C16 H11A 108.6 . . ?
C17 C16 H11A 110.4 . . ?
C17 C16 H11B 110.4 . . ?
C16 C17 H12A 109.5 . . ?
C16 C17 H12B 109.5 . . ?
C16 C17 H12C 109.5 . . ?
H12A C17 H12B 109.5 . . ?
H12A C17 H12C 109.5 . . ?
H12C C17 H12B 109.5 . . ?

loop_
_geom_bond_atom_site_label_1
_geom_bond_atom_site_label_2
_geom_bond_distance
_geom_bond_site_symmetry_2
_geom_bond_publ_flag
Cl1 C4 1.728(2) . ?
Cl2 C6 1.739(2) . ?
O1 H1 0.94(3) . ?
O1 C1 1.306(2) . ?
O2 C1 1.198(2) . ?
O3 C2 1.418(2) . ?
O3 C3 1.354(2) . ?
C1 C2 1.496(3) . ?
C2 H3A 0.9700 . ?
C2 H3B 0.9700 . ?
C3 C4 1.390(2) . ?
C3 C8 1.382(3) . ?
C4 C5 1.375(3) . ?
C5 H4 0.9300 . ?
C5 C6 1.371(3) . ?
C7 C6 1.362(3) . ?
C7 H5 0.9300 . ?
C8 C7 1.388(3) . ?
C8 H6 0.9300 . ?
O4 C9 1.240(2) . ?
O5 C11 1.364(3) . ?
O5 C16 1.437(3) . ?
N1 H2A 0.90(3) . ?
N1 H2B 0.94(3) . ?
N1 C9 1.321(3) . ?
C10 C9 1.493(3) . ?
C10 C11 1.401(3) . ?
C10 C15 1.386(3) . ?
C11 C12 1.390(3) . ?
C12 H7 0.9300 . ?
C12 C13 1.377(4) . ?
C13 H8 0.9300 . ?
C14 C13 1.370(4) . ?
C14 H9 0.9300 . ?
C15 C14 1.383(3) . ?
C15 H10 0.9300 . ?
C16 H11A 0.9700 . ?
C16 H11B 0.9700 . ?
C16 C17 1.488(4) . ?
C17 H12A 0.9600 . ?
C17 H12B 0.9600 . ?
C17 H12C 0.9600 . ?

loop_
_geom_torsion_atom_site_label_1
_geom_torsion_atom_site_label_2
_geom_torsion_atom_site_label_3
_geom_torsion_atom_site_label_4
_geom_torsion
_geom_torsion_site_symmetry_1
_geom_torsion_site_symmetry_2
_geom_torsion_site_symmetry_3
_geom_torsion_site_symmetry_4
_geom_torsion_publ_flag
Cl1 C4 C5 C6 179.56(18) . . . . ?
O1 C1 C2 O3 179.51(16) . . . . ?
O2 C1 C2 O3 -1.0(3) . . . . ?
O3 C3 C4 Cl1 -0.7(2) . . . . ?
O3 C3 C4 C5 179.25(18) . . . . ?
O3 C3 C8 C7 -178.8(2) . . . . ?
C2 O3 C3 C4 172.65(17) . . . . ?
C2 O3 C3 C8 -7.7(3) . . . . ?
C3 O3 C2 C1 177.19(16) . . . . ?
C3 C4 C5 C6 -0.4(3) . . . . ?
C3 C8 C7 C6 -0.5(3) . . . . ?
C4 C3 C8 C7 0.9(3) . . . . ?
C4 C5 C6 Cl2 -179.15(17) . . . . ?
C4 C5 C6 C7 0.8(4) . . . . ?
C8 C3 C4 Cl1 179.62(15) . . . . ?
C8 C3 C4 C5 -0.5(3) . . . . ?
C8 C7 C6 Cl2 179.59(18) . . . . ?
C8 C7 C6 C5 -0.3(4) . . . . ?
O5 C11 C12 C13 179.8(2) . . . . ?
C9 C10 C11 O5 0.9(3) . . . . ?
C9 C10 C11 C12 -179.37(18) . . . . ?
C9 C10 C15 C14 179.0(2) . . . . ?
C10 C11 C12 C13 0.1(3) . . . . ?
C10 C15 C14 C13 0.6(4) . . . . ?
C11 O5 C16 C17 178.82(18) . . . . ?
C11 C10 C9 O4 179.19(18) . . . . ?
C11 C10 C9 N1 -0.8(3) . . . . ?
C11 C10 C15 C14 -1.2(3) . . . . ?
C11 C12 C13 C14 -0.8(4) . . . . ?
C15 C10 C9 O4 -1.0(3) . . . . ?
C15 C10 C9 N1 179.0(2) . . . . ?
C15 C10 C11 O5 -178.83(17) . . . . ?
C15 C10 C11 C12 0.8(3) . . . . ?
C15 C14 C13 C12 0.4(4) . . . . ?
C16 O5 C11 C10 176.83(17) . . . . ?
C16 O5 C11 C12 -2.8(3) . . . . ?
